data_7202937
loop_
_publ_author_name
'Benson, Ronald E.'
'Ellis, Carol A.'
'Lewis, Clairissa E.'
'Tiekink, Edward R.T.'

_publ_section_title
;
 3D-, 2D- and 1D-supramolecular structures of {Zn[S2CN(CH2CH2OH)R]2}2
 and their {Zn[S2CN(CH2CH2OH)R]2}2(4,4&#x2032;-bipyridine) adducts for
 R = CH2CH2OH, Me or Et: polymorphism and pseudo-polymorphism
;
_journal_issue 10
_journal_name_full CrystEngComm
_journal_page_first 930
_journal_paper_doi 10.1039/b706442j
_journal_volume 9
_journal_year 2007
_chemical_formula_moiety 'C32 H56 N6 O6 S8 Zn2'
_chemical_formula_sum 'C32 H56 N6 O6 S8 Zn2'
_chemical_formula_weight 1008.17
_chemical_name_systematic
;
?
;
_space_group_IT_number 2
_symmetry_cell_setting triclinic
_symmetry_space_group_name_Hall '-P 1'
_symmetry_space_group_name_H-M 'P -1'
_atom_sites_solution_hydrogens geom
_atom_sites_solution_primary direct
_atom_sites_solution_secondary difmap
_audit_creation_method SHELXL-97
_cell_angle_alpha 75.640(4)
_cell_angle_beta 73.016(4)
_cell_angle_gamma 85.238(4)
_cell_formula_units_Z 1
_cell_length_a 9.5416(18)
_cell_length_b 11.309(2)
_cell_length_c 11.418(2)
_cell_measurement_reflns_used 459
_cell_measurement_temperature 293(2)
_cell_measurement_theta_max 27.5
_cell_measurement_theta_min 1.4
_cell_volume 1141.4(4)
_computing_cell_refinement
;
Rigaku (2006). SCXmini Benchtop Crystallography System software,
Version 1.0. Rigaku Americas Corp.,
9009 New Trails Drive, The Woodlands, TX 77381--5209, USA
;
_computing_data_collection
;
Rigaku (1998). Process-Auto: Automatic Data Acquisition and
Processing Package for Imaging Plate and CCD Diffractometers.
Rigaku Corporation, 3--9--12 Matsubara-cho, Akishima, Tokyo 196--866,
JAPAN
;
_computing_data_reduction
;
Rigaku (2005). CrystalStructure: Structure Solution and
Refinement program, Version 3.7. Rigaku Americas Corp.,
9009 New Trails Drive, The Woodlands, TX 77381--5209, USA
;
_computing_molecular_graphics 'DIAMOND (Brandenburg, 2006)'
_computing_publication_material SHELXL97
_computing_structure_refinement 'SHELXL97 (Sheldrick, 1997)'
_computing_structure_solution 'PATTY in DIRDIF92 (Beurskens et al., 1992)'
_diffrn_ambient_temperature 293(2)
_diffrn_detector_area_resol_mean '4900 0 for SAT'
_diffrn_measured_fraction_theta_full 0.996
_diffrn_measured_fraction_theta_max 0.996
_diffrn_measurement_device_type 'Rigaku SCXmini diffractometer'
_diffrn_measurement_method \w
_diffrn_radiation_monochromator graphite
_diffrn_radiation_source 'fine-focus sealed tube'
_diffrn_radiation_type MoK\a
_diffrn_radiation_wavelength 0.71069
_diffrn_reflns_av_R_equivalents 0.000
_diffrn_reflns_av_sigmaI/netI 0.043
_diffrn_reflns_limit_h_max 12
_diffrn_reflns_limit_h_min -12
_diffrn_reflns_limit_k_max 14
_diffrn_reflns_limit_k_min -14
_diffrn_reflns_limit_l_max 14
_diffrn_reflns_limit_l_min -14
_diffrn_reflns_number 5215
_diffrn_reflns_theta_full 27.5
_diffrn_reflns_theta_max 27.5
_diffrn_reflns_theta_min 3.3
_diffrn_standards_decay_% '< 1'
_diffrn_standards_interval_count 0
_diffrn_standards_number 0
_exptl_absorpt_coefficient_mu 1.462
_exptl_absorpt_correction_T_max 0.748
_exptl_absorpt_correction_T_min 0.398
_exptl_absorpt_correction_type multi-scan
_exptl_absorpt_process_details 'ABSCOR (Higashi, 1995)'
_exptl_crystal_colour colourless
_exptl_crystal_density_diffrn 1.466
_exptl_crystal_density_method 'not measured'
_exptl_crystal_description block
_exptl_crystal_F_000 526
_exptl_crystal_size_max 0.77
_exptl_crystal_size_mid 0.28
_exptl_crystal_size_min 0.21
_refine_diff_density_max 0.43
_refine_diff_density_min -0.56
_refine_diff_density_rms 0.074
_refine_ls_extinction_method none
_refine_ls_goodness_of_fit_ref 1.03
_refine_ls_hydrogen_treatment constr
_refine_ls_matrix_type full
_refine_ls_number_parameters 254
_refine_ls_number_reflns 5215
_refine_ls_number_restraints 3
_refine_ls_restrained_S_all 1.03
_refine_ls_R_factor_all 0.050
_refine_ls_R_factor_gt 0.041
_refine_ls_shift/su_max <0.001
_refine_ls_shift/su_mean 0.000
_refine_ls_structure_factor_coef Fsqd
_refine_ls_weighting_details 'calc w=1/[\s^2^(Fo^2^)+(0.0481P)^2^+0.893P] where P=(Fo^2^+2Fc^2^)/3'
_refine_ls_weighting_scheme calc
_refine_ls_wR_factor_gt 0.103
_refine_ls_wR_factor_ref 0.111
_reflns_number_gt 4452
_reflns_number_total 5215
_reflns_threshold_expression I>2\s(I)
_cod_data_source_file b706442j.txt
_cod_data_source_block (6)
_cod_original_sg_symbol_Hall '-P 1 '
_cod_database_code 7202937

loop_
_symmetry_equiv_pos_as_xyz
'x, y, z'
'-x, -y, -z'

loop_
_atom_site_label
_atom_site_type_symbol
_atom_site_fract_x
_atom_site_fract_y
_atom_site_fract_z
_atom_site_U_iso_or_equiv
_atom_site_adp_type
_atom_site_occupancy
_atom_site_symmetry_multiplicity
_atom_site_calc_flag
_atom_site_refinement_flags
_atom_site_disorder_assembly
_atom_site_disorder_group
Zn Zn 0.40281(3) 0.05456(3) 0.74326(3) 0.03441(11) Uani 1 1 d . . .
S1 S 0.30210(9) -0.00568(7) 0.96229(6) 0.04086(18) Uani 1 1 d . . .
S2 S 0.31087(8) -0.15930(6) 0.78623(6) 0.03804(17) Uani 1 1 d . . .
S3 S 0.28706(8) 0.16305(6) 0.59238(6) 0.03465(16) Uani 1 1 d . . .
S4 S 0.42754(8) 0.29059(6) 0.72387(6) 0.03389(16) Uani 1 1 d . . .
O1 O -0.0941(3) -0.3604(3) 0.8976(3) 0.0679(8) Uani 1 1 d D . .
H1O H -0.1822 -0.3813 0.9408 0.102 Uiso 1 1 d D . .
O2 O 0.0611(2) 0.5816(2) 0.6741(2) 0.0553(6) Uani 1 1 d D . .
H2O H 0.0007 0.5955 0.7418 0.083 Uiso 1 1 d D . .
N1 N 0.1347(2) -0.2028(2) 1.0223(2) 0.0323(5) Uani 1 1 d . . .
N2 N 0.2777(2) 0.40491(19) 0.5614(2) 0.0294(4) Uani 1 1 d . . .
N3 N 0.6229(2) 0.0329(2) 0.6576(2) 0.0312(5) Uani 1 1 d . . .
C1 C 0.2377(3) -0.1314(2) 0.9332(2) 0.0303(5) Uani 1 1 d . . .
C2 C 0.0757(3) -0.3068(3) 0.9972(3) 0.0380(6) Uani 1 1 d . . .
H2A H 0.0411 -0.3679 1.0752 0.046 Uiso 1 1 calc R . .
H2B H 0.1525 -0.3436 0.9400 0.046 Uiso 1 1 calc R . .
C3 C -0.0501(4) -0.2650(3) 0.9393(3) 0.0520(8) Uani 1 1 d . . .
H3A H -0.1324 -0.2395 1.0013 0.062 Uiso 1 1 calc R . .
H3B H -0.0195 -0.1955 0.8687 0.062 Uiso 1 1 calc R . .
C4 C 0.0662(3) -0.1778(3) 1.1475(3) 0.0416(7) Uani 1 1 d . . .
H4A H -0.0364 -0.1997 1.1746 0.050 Uiso 1 1 calc R . .
H4B H 0.0714 -0.0911 1.1414 0.050 Uiso 1 1 calc R . .
C5 C 0.1400(5) -0.2480(4) 1.2447(3) 0.0634(10) Uani 1 1 d . . .
H5A H 0.0923 -0.2291 1.3245 0.095 Uiso 1 1 calc R . .
H5B H 0.2412 -0.2255 1.2190 0.095 Uiso 1 1 calc R . .
H5C H 0.1334 -0.3340 1.2524 0.095 Uiso 1 1 calc R . .
C6 C 0.3250(3) 0.2990(2) 0.6202(2) 0.0272(5) Uani 1 1 d . . .
C7 C 0.3087(3) 0.5219(2) 0.5835(3) 0.0327(5) Uani 1 1 d . . .
H7A H 0.3083 0.5863 0.5094 0.039 Uiso 1 1 calc R . .
H7B H 0.4061 0.5177 0.5946 0.039 Uiso 1 1 calc R . .
C8 C 0.2003(3) 0.5548(3) 0.6967(3) 0.0386(6) Uani 1 1 d . . .
H8A H 0.1919 0.4874 0.7699 0.046 Uiso 1 1 calc R . .
H8B H 0.2348 0.6253 0.7140 0.046 Uiso 1 1 calc R . .
C9 C 0.1985(3) 0.4118(3) 0.4659(3) 0.0354(6) Uani 1 1 d . . .
H9A H 0.1356 0.4838 0.4629 0.042 Uiso 1 1 calc R . .
H9B H 0.1369 0.3408 0.4900 0.042 Uiso 1 1 calc R . .
C10 C 0.3040(4) 0.4174(3) 0.3364(3) 0.0462(7) Uani 1 1 d . . .
H10A H 0.2498 0.4216 0.2767 0.069 Uiso 1 1 calc R . .
H10B H 0.3655 0.3457 0.3389 0.069 Uiso 1 1 calc R . .
H10C H 0.3638 0.4886 0.3117 0.069 Uiso 1 1 calc R . .
C11 C 0.6881(3) 0.1075(3) 0.5475(3) 0.0413(7) Uani 1 1 d . . .
H11 H 0.6319 0.1689 0.5115 0.050 Uiso 1 1 calc R . .
C12 C 0.8333(3) 0.0986(3) 0.4846(3) 0.0408(7) Uani 1 1 d . . .
H12 H 0.8731 0.1541 0.4088 0.049 Uiso 1 1 calc R . .
C13 C 0.9213(3) 0.0071(2) 0.5332(2) 0.0286(5) Uani 1 1 d . . .
C14 C 0.8527(3) -0.0721(3) 0.6463(3) 0.0524(9) Uani 1 1 d . . .
H14 H 0.9059 -0.1356 0.6830 0.063 Uiso 1 1 calc R . .
C15 C 0.7052(3) -0.0569(3) 0.7047(3) 0.0510(8) Uani 1 1 d . . .
H15 H 0.6618 -0.1117 0.7801 0.061 Uiso 1 1 calc R . .
O3 O -0.3669(3) -0.4169(2) 1.0453(2) 0.0521(6) Uani 1 1 d D . .
H3O H -0.3758 -0.4008 1.1171 0.078 Uiso 1 1 d D . .
C16 C -0.4772(4) -0.3439(4) 0.9995(3) 0.0575(9) Uani 1 1 d . . .
H16A H -0.5721 -0.3750 1.0498 0.086 Uiso 1 1 calc R . .
H16B H -0.4641 -0.3463 0.9135 0.086 Uiso 1 1 calc R . .
H16C H -0.4699 -0.2611 1.0042 0.086 Uiso 1 1 calc R . .

loop_
_atom_site_aniso_label
_atom_site_aniso_U_11
_atom_site_aniso_U_22
_atom_site_aniso_U_33
_atom_site_aniso_U_23
_atom_site_aniso_U_13
_atom_site_aniso_U_12
Zn 0.03510(18) 0.03410(18) 0.02918(17) -0.00421(13) -0.00426(13) -0.00080(13)
S1 0.0565(4) 0.0365(4) 0.0294(3) -0.0118(3) -0.0052(3) -0.0126(3)
S2 0.0512(4) 0.0343(3) 0.0269(3) -0.0109(3) -0.0027(3) -0.0097(3)
S3 0.0428(4) 0.0302(3) 0.0368(4) -0.0129(3) -0.0154(3) -0.0018(3)
S4 0.0430(4) 0.0315(3) 0.0327(3) -0.0110(3) -0.0159(3) -0.0013(3)
O1 0.0405(13) 0.106(2) 0.0701(17) -0.0601(16) 0.0013(12) -0.0149(13)
O2 0.0409(12) 0.0747(16) 0.0561(14) -0.0321(13) -0.0133(11) 0.0166(11)
N1 0.0360(12) 0.0335(11) 0.0257(10) -0.0061(9) -0.0055(9) -0.0047(9)
N2 0.0342(11) 0.0275(10) 0.0268(10) -0.0095(8) -0.0066(9) 0.0007(9)
N3 0.0319(11) 0.0321(11) 0.0272(11) -0.0061(9) -0.0054(9) -0.0005(9)
C1 0.0361(13) 0.0285(12) 0.0262(12) -0.0062(10) -0.0096(10) 0.0026(10)
C2 0.0422(15) 0.0329(14) 0.0370(14) -0.0074(12) -0.0067(12) -0.0084(12)
C3 0.0454(17) 0.058(2) 0.060(2) -0.0250(17) -0.0164(16) -0.0042(15)
C4 0.0428(16) 0.0467(17) 0.0296(14) -0.0107(12) 0.0010(12) -0.0034(13)
C5 0.079(3) 0.076(3) 0.0348(17) -0.0135(17) -0.0131(17) -0.003(2)
C6 0.0291(12) 0.0283(12) 0.0238(11) -0.0107(10) -0.0029(9) -0.0012(10)
C7 0.0336(13) 0.0273(12) 0.0349(14) -0.0089(11) -0.0046(11) -0.0013(10)
C8 0.0420(15) 0.0371(14) 0.0427(15) -0.0212(12) -0.0125(13) 0.0045(12)
C9 0.0332(13) 0.0391(14) 0.0354(14) -0.0078(12) -0.0141(11) 0.0035(11)
C10 0.0510(18) 0.0584(19) 0.0325(15) -0.0114(14) -0.0168(13) 0.0017(15)
C11 0.0374(15) 0.0382(15) 0.0367(15) 0.0008(12) -0.0033(12) 0.0080(12)
C12 0.0429(15) 0.0354(14) 0.0312(14) 0.0054(11) -0.0025(12) 0.0027(12)
C13 0.0328(13) 0.0296(12) 0.0253(12) -0.0074(10) -0.0098(10) -0.0017(10)
C14 0.0392(16) 0.064(2) 0.0374(16) 0.0124(15) -0.0079(13) 0.0089(14)
C15 0.0414(16) 0.059(2) 0.0371(16) 0.0108(14) -0.0064(13) 0.0027(14)
O3 0.0477(13) 0.0661(15) 0.0467(13) -0.0250(12) -0.0103(11) 0.0016(11)
C16 0.059(2) 0.066(2) 0.052(2) -0.0178(17) -0.0227(17) 0.0075(17)

loop_
_atom_type_symbol
_atom_type_description
_atom_type_scat_dispersion_real
_atom_type_scat_dispersion_imag
_atom_type_scat_source
C C 0.0033 0.0016 'International Tables Vol C Tables 4.2.6.8 and 6.1.1.4'
H H 0.0000 0.0000 'International Tables Vol C Tables 4.2.6.8 and 6.1.1.4'
N N 0.0061 0.0033 'International Tables Vol C Tables 4.2.6.8 and 6.1.1.4'
O O 0.0106 0.0060 'International Tables Vol C Tables 4.2.6.8 and 6.1.1.4'
S S 0.1246 0.1234 'International Tables Vol C Tables 4.2.6.8 and 6.1.1.4'
Zn Zn 0.2839 1.4301 'International Tables Vol C Tables 4.2.6.8 and 6.1.1.4'

loop_
_geom_angle_atom_site_label_1
_geom_angle_atom_site_label_2
_geom_angle_atom_site_label_3
_geom_angle
_geom_angle_site_symmetry_1
_geom_angle_site_symmetry_3
_geom_angle_publ_flag
N3 Zn S1 122.13(6) . . ?
N3 Zn S3 109.65(6) . . ?
S1 Zn S3 127.91(3) . . ?
N3 Zn S2 101.35(6) . . ?
S1 Zn S2 74.33(2) . . ?
S3 Zn S2 102.11(3) . . ?
N3 Zn S4 93.34(6) . . ?
S1 Zn S4 98.31(3) . . ?
S3 Zn S4 72.04(2) . . ?
S2 Zn S4 165.31(3) . . ?
C1 S1 Zn 85.71(9) . . ?
C1 S2 Zn 80.57(9) . . ?
C6 S3 Zn 89.85(9) . . ?
C6 S4 Zn 80.70(8) . . ?
C3 O1 H1O 110 . . ?
C8 O2 H2O 108 . . ?
C1 N1 C2 121.3(2) . . ?
C1 N1 C4 122.8(2) . . ?
C2 N1 C4 115.8(2) . . ?
C6 N2 C7 121.5(2) . . ?
C6 N2 C9 121.9(2) . . ?
C7 N2 C9 116.6(2) . . ?
C15 N3 C11 116.8(2) . . ?
C15 N3 Zn 122.94(19) . . ?
C11 N3 Zn 120.24(18) . . ?
N1 C1 S2 121.8(2) . . ?
N1 C1 S1 120.92(19) . . ?
S2 C1 S1 117.25(15) . . ?
N1 C2 C3 110.3(2) . . ?
N1 C2 H2A 109.6 . . ?
C3 C2 H2A 109.6 . . ?
N1 C2 H2B 109.6 . . ?
C3 C2 H2B 109.6 . . ?
H2A C2 H2B 108.1 . . ?
O1 C3 C2 110.9(3) . . ?
O1 C3 H3A 109.5 . . ?
C2 C3 H3A 109.5 . . ?
O1 C3 H3B 109.5 . . ?
C2 C3 H3B 109.5 . . ?
H3A C3 H3B 108.1 . . ?
N1 C4 C5 112.2(3) . . ?
N1 C4 H4A 109.2 . . ?
C5 C4 H4A 109.2 . . ?
N1 C4 H4B 109.2 . . ?
C5 C4 H4B 109.2 . . ?
H4A C4 H4B 107.9 . . ?
C4 C5 H5A 109.5 . . ?
C4 C5 H5B 109.5 . . ?
H5A C5 H5B 109.5 . . ?
C4 C5 H5C 109.5 . . ?
H5A C5 H5C 109.5 . . ?
H5B C5 H5C 109.5 . . ?
N2 C6 S4 122.32(19) . . ?
N2 C6 S3 120.42(19) . . ?
S4 C6 S3 117.24(15) . . ?
N2 C7 C8 113.6(2) . . ?
N2 C7 H7A 108.8 . . ?
C8 C7 H7A 108.8 . . ?
N2 C7 H7B 108.8 . . ?
C8 C7 H7B 108.8 . . ?
H7A C7 H7B 107.7 . . ?
O2 C8 C7 110.0(2) . . ?
O2 C8 H8A 109.7 . . ?
C7 C8 H8A 109.7 . . ?
O2 C8 H8B 109.7 . . ?
C7 C8 H8B 109.7 . . ?
H8A C8 H8B 108.2 . . ?
N2 C9 C10 111.3(2) . . ?
N2 C9 H9A 109.4 . . ?
C10 C9 H9A 109.4 . . ?
N2 C9 H9B 109.4 . . ?
C10 C9 H9B 109.4 . . ?
H9A C9 H9B 108.0 . . ?
C9 C10 H10A 109.5 . . ?
C9 C10 H10B 109.5 . . ?
H10A C10 H10B 109.5 . . ?
C9 C10 H10C 109.5 . . ?
H10A C10 H10C 109.5 . . ?
H10B C10 H10C 109.5 . . ?
N3 C11 C12 123.7(3) . . ?
N3 C11 H11 118.2 . . ?
C12 C11 H11 118.2 . . ?
C11 C12 C13 120.4(3) . . ?
C11 C12 H12 119.8 . . ?
C13 C12 H12 119.8 . . ?
C12 C13 C14 116.0(2) . . ?
C12 C13 C13 122.1(3) . 2_756 ?
C14 C13 C13 122.0(3) . 2_756 ?
C15 C14 C13 120.4(3) . . ?
C15 C14 H14 119.8 . . ?
C13 C14 H14 119.8 . . ?
N3 C15 C14 122.8(3) . . ?
N3 C15 H15 118.6 . . ?
C14 C15 H15 118.6 . . ?
C16 O3 H3O 104 . . ?
O3 C16 H16A 109.5 . . ?
O3 C16 H16B 109.5 . . ?
H16A C16 H16B 109.5 . . ?
O3 C16 H16C 109.5 . . ?
H16A C16 H16C 109.5 . . ?
H16B C16 H16C 109.5 . . ?

loop_
_geom_bond_atom_site_label_1
_geom_bond_atom_site_label_2
_geom_bond_distance
_geom_bond_site_symmetry_2
_geom_bond_publ_flag
Zn N3 2.064(2) . ?
Zn S1 2.3455(9) . ?
Zn S3 2.3518(8) . ?
Zn S2 2.5243(8) . ?
Zn S4 2.6477(9) . ?
S1 C1 1.733(3) . ?
S2 C1 1.716(3) . ?
S3 C6 1.731(2) . ?
S4 C6 1.724(3) . ?
O1 C3 1.419(4) . ?
O1 H1O 0.860 . ?
O2 C8 1.421(4) . ?
O2 H2O 0.860 . ?
N1 C1 1.340(3) . ?
N1 C2 1.468(3) . ?
N1 C4 1.474(3) . ?
N2 C6 1.333(3) . ?
N2 C7 1.475(3) . ?
N2 C9 1.483(3) . ?
N3 C15 1.335(4) . ?
N3 C11 1.335(3) . ?
C2 C3 1.521(4) . ?
C2 H2A 0.9700 . ?
C2 H2B 0.9700 . ?
C3 H3A 0.9700 . ?
C3 H3B 0.9700 . ?
C4 C5 1.512(5) . ?
C4 H4A 0.9700 . ?
C4 H4B 0.9700 . ?
C5 H5A 0.9600 . ?
C5 H5B 0.9600 . ?
C5 H5C 0.9600 . ?
C7 C8 1.507(4) . ?
C7 H7A 0.9700 . ?
C7 H7B 0.9700 . ?
C8 H8A 0.9700 . ?
C8 H8B 0.9700 . ?
C9 C10 1.516(4) . ?
C9 H9A 0.9700 . ?
C9 H9B 0.9700 . ?
C10 H10A 0.9600 . ?
C10 H10B 0.9600 . ?
C10 H10C 0.9600 . ?
C11 C12 1.370(4) . ?
C11 H11 0.9300 . ?
C12 C13 1.388(4) . ?
C12 H12 0.9300 . ?
C13 C14 1.388(4) . ?
C13 C13 1.488(5) 2_756 ?
C14 C15 1.386(4) . ?
C14 H14 0.9300 . ?
C15 H15 0.9300 . ?
O3 C16 1.423(4) . ?
O3 H3O 0.862 . ?
C16 H16A 0.9600 . ?
C16 H16B 0.9600 . ?
C16 H16C 0.9600 . ?
